data_2232295
loop_
_publ_author_name
'Yin, Bang-Shao'
'Li, Tian-Bao'
'Yang, Ming-Sheng'

_publ_section_title
;
 [<i>N</i>,<i>N</i>-Bis(diphenylphosphanyl)propanamine-\k^2^<i>P</i>,<i>P</i>']dichloridonickel(II)
;
_journal_coeditor_code HB6453
_journal_issue 11
_journal_name_full 'Acta Crystallographica Section E'
_journal_page_first m1572
_journal_paper_doi 10.1107/S1600536811042760
_journal_volume 67
_journal_year 2011
_chemical_formula_iupac '[Ni Cl2 (C27 H27 N P2)]'
_chemical_formula_moiety 'C27 H27 Cl2 N Ni P2'
_chemical_formula_sum 'C27 H27 Cl2 N Ni P2'
_chemical_formula_weight 557.05
_chemical_name_systematic
;
[<i>N</i>,<i>N</i>-Bis(diphenylphosphanyl)propanamine-
\k^2^<i>P</i>,<i>P</i>']dichloridonickel(II)
;
_space_group_IT_number 14
_symmetry_cell_setting monoclinic
_symmetry_space_group_name_Hall '-P 2ybc'
_symmetry_space_group_name_H-M 'P 1 21/c 1'
_atom_sites_solution_hydrogens geom
_atom_sites_solution_primary direct
_atom_sites_solution_secondary difmap
_cell_angle_alpha 90.00
_cell_angle_beta 122.669(18)
_cell_angle_gamma 90.00
_cell_formula_units_Z 4
_cell_length_a 10.210(4)
_cell_length_b 19.308(7)
_cell_length_c 15.538(4)
_cell_measurement_reflns_used 7237
_cell_measurement_temperature 113(2)
_cell_measurement_theta_max 26.1
_cell_measurement_theta_min 1.9
_cell_volume 2578.5(16)
_computing_cell_refinement 'CrystalClear (Rigaku/MSC, 2005)'
_computing_data_collection 'CrystalClear (Rigaku/MSC, 2005)'
_computing_data_reduction 'CrystalClear (Rigaku/MSC, 2005)'
_computing_molecular_graphics 'SHELXTL (Sheldrick, 2008)'
_computing_publication_material 'CrystalStructure (Rigaku/MSC, 2005)'
_computing_structure_refinement 'SHELXL97 (Sheldrick, 2008)'
_computing_structure_solution 'SHELXS97 (Sheldrick, 2008)'
_diffrn_ambient_temperature 113(2)
_diffrn_detector_area_resol_mean 14.22
_diffrn_measured_fraction_theta_full 1.000
_diffrn_measured_fraction_theta_max 1.000
_diffrn_measurement_device_type 'Rigaku Saturn724 CCD'
_diffrn_measurement_method '\w and \f scans'
_diffrn_radiation_monochromator multilayer
_diffrn_radiation_source 'rotating anode'
_diffrn_radiation_type MoK\a
_diffrn_radiation_wavelength 0.71073
_diffrn_reflns_av_R_equivalents 0.0759
_diffrn_reflns_av_sigmaI/netI 0.0665
_diffrn_reflns_limit_h_max 12
_diffrn_reflns_limit_h_min -12
_diffrn_reflns_limit_k_max 22
_diffrn_reflns_limit_k_min -22
_diffrn_reflns_limit_l_max 18
_diffrn_reflns_limit_l_min -17
_diffrn_reflns_number 21461
_diffrn_reflns_theta_full 25.02
_diffrn_reflns_theta_max 25.02
_diffrn_reflns_theta_min 1.88
_diffrn_standards_decay_% 0
_diffrn_standards_interval_count 0
_diffrn_standards_interval_time 0
_diffrn_standards_number 0
_exptl_absorpt_coefficient_mu 1.100
_exptl_absorpt_correction_T_max 0.9573
_exptl_absorpt_correction_T_min 0.9171
_exptl_absorpt_correction_type multi-scan
_exptl_absorpt_process_details '(CrystalClear; Rigaku/MSC, 2005)'
_exptl_crystal_colour Red
_exptl_crystal_density_diffrn 1.435
_exptl_crystal_density_method 'not measured'
_exptl_crystal_description Prism
_exptl_crystal_F_000 1152
_exptl_crystal_size_max 0.08
_exptl_crystal_size_mid 0.08
_exptl_crystal_size_min 0.04
_refine_diff_density_max 1.663
_refine_diff_density_min -0.571
_refine_ls_extinction_method none
_refine_ls_goodness_of_fit_ref 1.150
_refine_ls_hydrogen_treatment constr
_refine_ls_matrix_type full
_refine_ls_number_parameters 299
_refine_ls_number_reflns 4550
_refine_ls_number_restraints 0
_refine_ls_restrained_S_all 1.150
_refine_ls_R_factor_all 0.0814
_refine_ls_R_factor_gt 0.0684
_refine_ls_shift/su_max 0.000
_refine_ls_shift/su_mean 0.000
_refine_ls_structure_factor_coef Fsqd
_refine_ls_weighting_details 'calc w=1/[\s^2^(Fo^2^)+(0.0758P)^2^+3.0298P] where P=(Fo^2^+2Fc^2^)/3'
_refine_ls_weighting_scheme calc
_refine_ls_wR_factor_gt 0.1667
_refine_ls_wR_factor_ref 0.1749
_reflns_number_gt 3978
_reflns_number_total 4550
_reflns_threshold_expression I>2\s(I)
_cod_data_source_file hb6453.cif
_cod_data_source_block I
_cod_original_cell_volume 2578.5(15)
_cod_original_sg_symbol_H-M 'P 21/c'
_cod_database_code 2232295
_cod_database_fobs_code 2232295

loop_
_symmetry_equiv_pos_as_xyz
'x, y, z'
'-x, y+1/2, -z+1/2'
'-x, -y, -z'
'x, -y-1/2, z-1/2'

loop_
_atom_site_type_symbol
_atom_site_label
_atom_site_fract_x
_atom_site_fract_y
_atom_site_fract_z
_atom_site_U_iso_or_equiv
_atom_site_adp_type
_atom_site_calc_flag
_atom_site_refinement_flags
_atom_site_occupancy
_atom_site_symmetry_multiplicity
Ni Ni1 0.68919(7) 0.31831(3) 0.21970(5) 0.0212(2) Uani d . 1 1
Cl Cl1 0.44166(14) 0.29800(7) 0.10697(10) 0.0306(3) Uani d . 1 1
Cl Cl2 0.67979(15) 0.43135(7) 0.23126(10) 0.0330(3) Uani d . 1 1
P P1 0.74240(14) 0.21070(7) 0.23889(10) 0.0211(3) Uani d . 1 1
P P2 0.93563(14) 0.31029(7) 0.31062(10) 0.0209(3) Uani d . 1 1
N N1 0.9378(4) 0.2224(2) 0.3110(3) 0.0218(9) Uani d . 1 1
C C1 0.6902(5) 0.1587(3) 0.1285(4) 0.0214(10) Uani d . 1 1
C C2 0.5479(6) 0.1242(3) 0.0752(4) 0.0268(12) Uani d . 1 1
H H2 0.4800 0.1259 0.0993 0.032 Uiso calc R 1 1
C C3 0.5054(6) 0.0877(3) -0.0125(4) 0.0307(12) Uani d . 1 1
H H3 0.4084 0.0642 -0.0485 0.037 Uiso calc R 1 1
C C4 0.6052(6) 0.0851(3) -0.0485(4) 0.0315(13) Uani d . 1 1
H H4 0.5766 0.0594 -0.1083 0.038 Uiso calc R 1 1
C C5 0.7447(6) 0.1200(3) 0.0033(4) 0.0327(13) Uani d . 1 1
H H5 0.8123 0.1184 -0.0211 0.039 Uiso calc R 1 1
C C6 0.7874(6) 0.1573(3) 0.0906(4) 0.0262(11) Uani d . 1 1
H H6 0.8829 0.1821 0.1250 0.031 Uiso calc R 1 1
C C7 0.6744(5) 0.1657(3) 0.3101(4) 0.0248(11) Uani d . 1 1
C C8 0.6334(6) 0.2064(3) 0.3666(4) 0.0333(13) Uani d . 1 1
H H8 0.6415 0.2554 0.3666 0.040 Uiso calc R 1 1
C C9 0.5809(7) 0.1747(4) 0.4225(4) 0.0415(16) Uani d . 1 1
H H9 0.5494 0.2024 0.4588 0.050 Uiso calc R 1 1
C C10 0.5737(6) 0.1036(4) 0.4260(5) 0.0435(16) Uani d . 1 1
H H10 0.5413 0.0825 0.4667 0.052 Uiso calc R 1 1
C C11 0.6136(6) 0.0627(3) 0.3701(4) 0.0391(15) Uani d . 1 1
H H11 0.6056 0.0137 0.3711 0.047 Uiso calc R 1 1
C C12 0.6652(6) 0.0932(3) 0.3127(4) 0.0295(12) Uani d . 1 1
H H12 0.6941 0.0652 0.2753 0.035 Uiso calc R 1 1
C C13 1.0345(6) 0.3415(3) 0.2503(4) 0.0247(11) Uani d . 1 1
C C14 1.1920(6) 0.3300(3) 0.2929(4) 0.0317(13) Uani d . 1 1
H H14 1.2522 0.3079 0.3576 0.038 Uiso calc R 1 1
C C15 1.2620(6) 0.3506(3) 0.2417(4) 0.0343(13) Uani d . 1 1
H H15 1.3699 0.3424 0.2713 0.041 Uiso calc R 1 1
C C16 1.1762(7) 0.3828(3) 0.1482(4) 0.0364(14) Uani d . 1 1
H H16 1.2242 0.3960 0.1126 0.044 Uiso calc R 1 1
C C17 1.0194(7) 0.3960(3) 0.1059(5) 0.0410(15) Uani d . 1 1
H H17 0.9608 0.4197 0.0425 0.049 Uiso calc R 1 1
C C18 0.9484(6) 0.3747(3) 0.1559(4) 0.0321(13) Uani d . 1 1
H H18 0.8404 0.3828 0.1258 0.039 Uiso calc R 1 1
C C19 1.0500(5) 0.3412(3) 0.4406(4) 0.0239(11) Uani d . 1 1
C C20 1.0872(6) 0.4110(3) 0.4589(4) 0.0265(11) Uani d . 1 1
H H20 1.0581 0.4413 0.4031 0.032 Uiso calc R 1 1
C C21 1.1660(6) 0.4372(3) 0.5572(4) 0.0313(12) Uani d . 1 1
H H21 1.1881 0.4853 0.5686 0.038 Uiso calc R 1 1
C C22 1.2134(6) 0.3926(3) 0.6401(4) 0.0291(12) Uani d . 1 1
H H22 1.2697 0.4101 0.7079 0.035 Uiso calc R 1 1
C C23 1.1778(6) 0.3232(3) 0.6224(4) 0.0334(13) Uani d . 1 1
H H23 1.2114 0.2930 0.6789 0.040 Uiso calc R 1 1
C C24 1.0937(6) 0.2961(3) 0.5239(4) 0.0283(12) Uani d . 1 1
H H24 1.0662 0.2485 0.5128 0.034 Uiso calc R 1 1
C C25 1.0738(6) 0.1766(3) 0.3458(4) 0.0299(12) Uani d . 1 1
H H25A 1.1635 0.1957 0.4097 0.036 Uiso calc R 1 1
H H25B 1.1010 0.1767 0.2936 0.036 Uiso calc R 1 1
C C26 1.0480(6) 0.1034(3) 0.3647(5) 0.0347(13) Uani d . 1 1
H H26A 0.9621 0.0829 0.3003 0.042 Uiso calc R 1 1
H H26B 1.0172 0.1027 0.4152 0.042 Uiso calc R 1 1
C C27 1.1960(6) 0.0599(3) 0.4050(4) 0.0322(13) Uani d . 1 1
H H27A 1.2205 0.0566 0.3522 0.048 Uiso calc R 1 1
H H27B 1.1791 0.0133 0.4224 0.048 Uiso calc R 1 1
H H27C 1.2828 0.0819 0.4661 0.048 Uiso calc R 1 1

loop_
_atom_site_aniso_label
_atom_site_aniso_U_11
_atom_site_aniso_U_22
_atom_site_aniso_U_33
_atom_site_aniso_U_12
_atom_site_aniso_U_13
_atom_site_aniso_U_23
Ni1 0.0193(4) 0.0231(4) 0.0222(4) 0.0025(3) 0.0119(3) 0.0018(3)
Cl1 0.0179(6) 0.0413(8) 0.0293(7) 0.0024(5) 0.0106(5) 0.0007(6)
Cl2 0.0362(8) 0.0258(7) 0.0377(8) 0.0063(5) 0.0205(6) 0.0023(6)
P1 0.0193(7) 0.0236(7) 0.0216(7) -0.0009(5) 0.0118(5) -0.0001(5)
P2 0.0194(7) 0.0213(7) 0.0219(7) 0.0008(5) 0.0112(5) 0.0004(5)
N1 0.018(2) 0.023(2) 0.024(2) 0.0008(17) 0.0112(18) -0.0022(18)
C1 0.022(3) 0.017(3) 0.026(3) 0.003(2) 0.013(2) 0.001(2)
C2 0.025(3) 0.029(3) 0.023(3) -0.002(2) 0.012(2) 0.001(2)
C3 0.028(3) 0.033(3) 0.030(3) -0.003(2) 0.014(2) -0.002(2)
C4 0.034(3) 0.033(3) 0.025(3) 0.005(2) 0.014(2) -0.001(2)
C5 0.034(3) 0.039(3) 0.030(3) -0.002(2) 0.021(3) -0.004(3)
C6 0.027(3) 0.027(3) 0.027(3) -0.003(2) 0.017(2) -0.001(2)
C7 0.020(3) 0.033(3) 0.020(3) -0.001(2) 0.010(2) 0.004(2)
C8 0.033(3) 0.041(3) 0.031(3) 0.003(3) 0.021(3) 0.001(3)
C9 0.034(3) 0.071(5) 0.027(3) 0.008(3) 0.021(3) 0.008(3)
C10 0.026(3) 0.073(5) 0.034(3) -0.001(3) 0.017(3) 0.017(3)
C11 0.026(3) 0.047(4) 0.034(3) -0.009(3) 0.009(3) 0.012(3)
C12 0.019(3) 0.038(3) 0.028(3) -0.002(2) 0.010(2) 0.003(2)
C13 0.028(3) 0.023(3) 0.026(3) -0.005(2) 0.016(2) -0.003(2)
C14 0.025(3) 0.043(4) 0.025(3) -0.002(2) 0.013(2) -0.003(2)
C15 0.028(3) 0.048(4) 0.033(3) -0.005(3) 0.021(3) -0.006(3)
C16 0.044(3) 0.044(4) 0.038(3) 0.003(3) 0.033(3) 0.002(3)
C17 0.049(4) 0.047(4) 0.038(3) 0.020(3) 0.031(3) 0.018(3)
C18 0.030(3) 0.041(4) 0.028(3) 0.009(2) 0.017(2) 0.006(2)
C19 0.020(3) 0.028(3) 0.025(3) 0.004(2) 0.013(2) 0.002(2)
C20 0.029(3) 0.027(3) 0.027(3) 0.000(2) 0.017(2) 0.002(2)
C21 0.029(3) 0.032(3) 0.031(3) -0.008(2) 0.016(2) -0.010(2)
C22 0.025(3) 0.040(3) 0.024(3) 0.000(2) 0.014(2) -0.005(2)
C23 0.036(3) 0.047(4) 0.018(3) 0.012(3) 0.015(2) 0.012(2)
C24 0.029(3) 0.026(3) 0.037(3) 0.001(2) 0.022(3) 0.001(2)
C25 0.020(3) 0.025(3) 0.039(3) 0.003(2) 0.013(2) -0.002(2)
C26 0.030(3) 0.024(3) 0.045(3) 0.000(2) 0.017(3) -0.002(3)
C27 0.034(3) 0.028(3) 0.040(3) 0.008(2) 0.023(3) 0.006(3)

loop_
_atom_type_symbol
_atom_type_description
_atom_type_scat_dispersion_real
_atom_type_scat_dispersion_imag
_atom_type_scat_source
C C 0.0033 0.0016 'International Tables Vol C Tables 4.2.6.8 and 6.1.1.4'
H H 0.0000 0.0000 'International Tables Vol C Tables 4.2.6.8 and 6.1.1.4'
N N 0.0061 0.0033 'International Tables Vol C Tables 4.2.6.8 and 6.1.1.4'
P P 0.1023 0.0942 'International Tables Vol C Tables 4.2.6.8 and 6.1.1.4'
Cl Cl 0.1484 0.1585 'International Tables Vol C Tables 4.2.6.8 and 6.1.1.4'
Ni Ni 0.3393 1.1124 'International Tables Vol C Tables 4.2.6.8 and 6.1.1.4'

loop_
_geom_angle_atom_site_label_1
_geom_angle_atom_site_label_2
_geom_angle_atom_site_label_3
_geom_angle
_geom_angle_publ_flag
P2 Ni1 P1 73.41(5) yes
P2 Ni1 Cl2 96.11(5) yes
P1 Ni1 Cl2 168.01(6) yes
P2 Ni1 Cl1 163.08(6) yes
P1 Ni1 Cl1 91.96(6) yes
Cl2 Ni1 Cl1 99.22(6) yes
N1 P1 Ni1 94.77(15) n
N1 P2 Ni1 94.82(14) n
P1 N1 P2 97.0(2) n
N1 P1 C1 109.9(2) n
N1 P1 C7 111.2(2) n
C1 P1 C7 107.5(2) n
C1 P1 Ni1 119.23(17) ?
C7 P1 Ni1 113.62(18) ?
N1 P2 C19 109.1(2) ?
N1 P2 C13 108.9(2) ?
C19 P2 C13 105.3(2) ?
C19 P2 Ni1 122.63(16) ?
C13 P2 Ni1 115.01(18) ?
C25 N1 P1 134.3(3) ?
C25 N1 P2 127.4(3) ?
C2 C1 C6 119.3(5) ?
C2 C1 P1 120.6(4) ?
C6 C1 P1 119.9(4) ?
C3 C2 C1 120.1(5) ?
C3 C2 H2 119.9 ?
C1 C2 H2 119.9 ?
C2 C3 C4 120.2(5) ?
C2 C3 H3 119.9 ?
C4 C3 H3 119.9 ?
C5 C4 C3 119.6(5) ?
C5 C4 H4 120.2 ?
C3 C4 H4 120.2 ?
C4 C5 C6 120.5(5) ?
C4 C5 H5 119.7 ?
C6 C5 H5 119.7 ?
C5 C6 C1 120.2(5) ?
C5 C6 H6 119.9 ?
C1 C6 H6 119.9 ?
C8 C7 C12 119.7(5) ?
C8 C7 P1 117.1(4) ?
C12 C7 P1 123.2(4) ?
C9 C8 C7 119.5(6) ?
C9 C8 H8 120.2 ?
C7 C8 H8 120.2 ?
C10 C9 C8 120.7(6) ?
C10 C9 H9 119.6 ?
C8 C9 H9 119.6 ?
C9 C10 C11 120.2(5) ?
C9 C10 H10 119.9 ?
C11 C10 H10 119.9 ?
C10 C11 C12 120.1(6) ?
C10 C11 H11 120.0 ?
C12 C11 H11 120.0 ?
C11 C12 C7 119.7(5) ?
C11 C12 H12 120.1 ?
C7 C12 H12 120.1 ?
C14 C13 C18 119.1(5) ?
C14 C13 P2 121.8(4) ?
C18 C13 P2 119.1(4) ?
C15 C14 C13 120.4(5) ?
C15 C14 H14 119.8 ?
C13 C14 H14 119.8 ?
C16 C15 C14 120.3(5) ?
C16 C15 H15 119.8 ?
C14 C15 H15 119.8 ?
C15 C16 C17 119.8(5) ?
C15 C16 H16 120.1 ?
C17 C16 H16 120.1 ?
C18 C17 C16 120.1(5) ?
C18 C17 H17 119.9 ?
C16 C17 H17 119.9 ?
C17 C18 C13 120.3(5) ?
C17 C18 H18 119.9 ?
C13 C18 H18 119.9 ?
C20 C19 C24 119.5(5) ?
C20 C19 P2 119.4(4) ?
C24 C19 P2 121.0(4) ?
C21 C20 C19 120.9(5) ?
C21 C20 H20 119.6 ?
C19 C20 H20 119.6 ?
C20 C21 C22 119.9(5) ?
C20 C21 H21 120.1 ?
C22 C21 H21 120.1 ?
C23 C22 C21 119.5(5) ?
C23 C22 H22 120.3 ?
C21 C22 H22 120.3 ?
C22 C23 C24 121.7(5) ?
C22 C23 H23 119.2 ?
C24 C23 H23 119.2 ?
C23 C24 C19 118.5(5) ?
C23 C24 H24 120.7 ?
C19 C24 H24 120.7 ?
N1 C25 C26 114.0(4) ?
N1 C25 H25A 108.7 ?
C26 C25 H25A 108.7 ?
N1 C25 H25B 108.7 ?
C26 C25 H25B 108.7 ?
H25A C25 H25B 107.6 ?
C25 C26 C27 111.0(4) ?
C25 C26 H26A 109.4 ?
C27 C26 H26A 109.4 ?
C25 C26 H26B 109.4 ?
C27 C26 H26B 109.4 ?
H26A C26 H26B 108.0 ?
C26 C27 H27A 109.5 ?
C26 C27 H27B 109.5 ?
H27A C27 H27B 109.5 ?
C26 C27 H27C 109.5 ?
H27A C27 H27C 109.5 ?
H27B C27 H27C 109.5 ?

loop_
_geom_bond_atom_site_label_1
_geom_bond_atom_site_label_2
_geom_bond_distance
_geom_bond_publ_flag
Ni1 P2 2.1244(16) yes
Ni1 P1 2.1274(16) yes
Ni1 Cl2 2.1964(17) yes
Ni1 Cl1 2.1977(16) yes
P1 N1 1.695(4) n
P1 C1 1.802(5) n
P1 C7 1.815(5) ?
P1 P2 2.5413(19) ?
P2 N1 1.697(4) ?
P2 C19 1.803(5) ?
P2 C13 1.811(5) ?
N1 C25 1.480(6) ?
C1 C2 1.393(7) ?
C1 C6 1.401(7) ?
C2 C3 1.380(7) ?
C2 H2 0.9500 ?
C3 C4 1.403(7) ?
C3 H3 0.9500 ?
C4 C5 1.376(8) ?
C4 H4 0.9500 ?
C5 C6 1.382(7) ?
C5 H5 0.9500 ?
C6 H6 0.9500 ?
C7 C8 1.401(7) ?
C7 C12 1.404(8) ?
C8 C9 1.385(8) ?
C8 H8 0.9500 ?
C9 C10 1.379(9) ?
C9 H9 0.9500 ?
C10 C11 1.387(9) ?
C10 H10 0.9500 ?
C11 C12 1.390(7) ?
C11 H11 0.9500 ?
C12 H12 0.9500 ?
C13 C14 1.387(7) ?
C13 C18 1.395(7) ?
C14 C15 1.385(7) ?
C14 H14 0.9500 ?
C15 C16 1.376(8) ?
C15 H15 0.9500 ?
C16 C17 1.387(8) ?
C16 H16 0.9500 ?
C17 C18 1.380(8) ?
C17 H17 0.9500 ?
C18 H18 0.9500 ?
C19 C20 1.389(7) ?
C19 C24 1.418(7) ?
C20 C21 1.381(7) ?
C20 H20 0.9500 ?
C21 C22 1.400(8) ?
C21 H21 0.9500 ?
C22 C23 1.377(8) ?
C22 H22 0.9500 ?
C23 C24 1.390(8) ?
C23 H23 0.9500 ?
C24 H24 0.9500 ?
C25 C26 1.495(7) ?
C25 H25A 0.9900 ?
C25 H25B 0.9900 ?
C26 C27 1.536(7) ?
C26 H26A 0.9900 ?
C26 H26B 0.9900 ?
C27 H27A 0.9800 ?
C27 H27B 0.9800 ?
C27 H27C 0.9800 ?

loop_
_geom_torsion_atom_site_label_1
_geom_torsion_atom_site_label_2
_geom_torsion_atom_site_label_3
_geom_torsion_atom_site_label_4
_geom_torsion
P2 Ni1 P1 N1 -0.03(14)
Cl2 Ni1 P1 N1 -29.8(3)
Cl1 Ni1 P1 N1 171.31(15)
P2 Ni1 P1 C1 -116.06(19)
Cl2 Ni1 P1 C1 -145.8(3)
Cl1 Ni1 P1 C1 55.28(19)
P2 Ni1 P1 C7 115.61(19)
Cl2 Ni1 P1 C7 85.9(3)
Cl1 Ni1 P1 C7 -73.05(18)
Cl2 Ni1 P1 P2 -29.7(3)
Cl1 Ni1 P1 P2 171.35(6)
P1 Ni1 P2 N1 0.03(14)
Cl2 Ni1 P2 N1 174.09(14)
Cl1 Ni1 P2 N1 -31.1(3)
P1 Ni1 P2 C19 -116.3(2)
Cl2 Ni1 P2 C19 57.7(2)
Cl1 Ni1 P2 C19 -147.4(3)
P1 Ni1 P2 C13 113.49(19)
Cl2 Ni1 P2 C13 -72.46(19)
Cl1 Ni1 P2 C13 82.4(3)
Cl2 Ni1 P2 P1 174.05(6)
Cl1 Ni1 P2 P1 -31.1(2)
C1 P1 P2 N1 -78.3(3)
C7 P1 P2 N1 84.2(3)
Ni1 P1 P2 N1 -179.9(2)
N1 P1 P2 C19 -74.5(3)
C1 P1 P2 C19 -152.8(3)
C7 P1 P2 C19 9.7(3)
Ni1 P1 P2 C19 105.5(2)
N1 P1 P2 C13 81.5(3)
C1 P1 P2 C13 3.2(3)
C7 P1 P2 C13 165.7(3)
Ni1 P1 P2 C13 -98.5(2)
N1 P1 P2 Ni1 179.9(2)
C1 P1 P2 Ni1 101.7(2)
C7 P1 P2 Ni1 -95.8(2)
C1 P1 N1 C25 -43.7(5)
C7 P1 N1 C25 75.2(5)
Ni1 P1 N1 C25 -167.2(5)
P2 P1 N1 C25 -167.2(6)
C1 P1 N1 P2 123.5(2)
C7 P1 N1 P2 -117.6(2)
Ni1 P1 N1 P2 0.04(17)
C19 P2 N1 C25 -64.5(5)
C13 P2 N1 C25 50.0(5)
Ni1 P2 N1 C25 168.5(4)
P1 P2 N1 C25 168.5(5)
C19 P2 N1 P1 127.0(2)
C13 P2 N1 P1 -118.5(2)
Ni1 P2 N1 P1 -0.04(17)
N1 P1 C1 C2 160.0(4)
C7 P1 C1 C2 38.9(5)
Ni1 P1 C1 C2 -92.2(4)
P2 P1 C1 C2 -156.3(3)
N1 P1 C1 C6 -25.2(5)
C7 P1 C1 C6 -146.3(4)
Ni1 P1 C1 C6 82.6(4)
P2 P1 C1 C6 18.5(5)
C6 C1 C2 C3 1.6(8)
P1 C1 C2 C3 176.5(4)
C1 C2 C3 C4 -0.1(8)
C2 C3 C4 C5 -0.9(8)
C3 C4 C5 C6 0.2(9)
C4 C5 C6 C1 1.4(8)
C2 C1 C6 C5 -2.3(8)
P1 C1 C6 C5 -177.2(4)
N1 P1 C7 C8 89.3(4)
C1 P1 C7 C8 -150.3(4)
Ni1 P1 C7 C8 -16.2(5)
P2 P1 C7 C8 44.3(5)
N1 P1 C7 C12 -89.2(4)
C1 P1 C7 C12 31.2(5)
Ni1 P1 C7 C12 165.4(4)
P2 P1 C7 C12 -134.2(4)
C12 C7 C8 C9 -1.4(8)
P1 C7 C8 C9 -180.0(4)
C7 C8 C9 C10 2.3(9)
C8 C9 C10 C11 -2.5(9)
C9 C10 C11 C12 1.8(8)
C10 C11 C12 C7 -1.0(8)
C8 C7 C12 C11 0.8(7)
P1 C7 C12 C11 179.2(4)
N1 P2 C13 C14 -64.9(5)
C19 P2 C13 C14 52.0(5)
Ni1 P2 C13 C14 -169.8(4)
P1 P2 C13 C14 -108.7(4)
N1 P2 C13 C18 111.7(4)
C19 P2 C13 C18 -131.3(4)
Ni1 P2 C13 C18 6.8(5)
P1 P2 C13 C18 67.9(5)
C18 C13 C14 C15 -0.8(8)
P2 C13 C14 C15 175.8(4)
C13 C14 C15 C16 0.2(9)
C14 C15 C16 C17 1.3(9)
C15 C16 C17 C18 -2.2(9)
C16 C17 C18 C13 1.7(9)
C14 C13 C18 C17 -0.1(8)
P2 C13 C18 C17 -176.9(5)
N1 P2 C19 C20 169.1(4)
C13 P2 C19 C20 52.3(4)
Ni1 P2 C19 C20 -81.8(4)
P1 P2 C19 C20 -148.4(3)
N1 P2 C19 C24 -15.1(4)
C13 P2 C19 C24 -131.9(4)
Ni1 P2 C19 C24 94.0(4)
P1 P2 C19 C24 27.4(5)
C24 C19 C20 C21 -0.1(7)
P2 C19 C20 C21 175.8(4)
C19 C20 C21 C22 1.9(8)
C20 C21 C22 C23 -1.4(8)
C21 C22 C23 C24 -0.9(8)
C22 C23 C24 C19 2.7(8)
C20 C19 C24 C23 -2.2(7)
P2 C19 C24 C23 -178.0(4)
P1 N1 C25 C26 -32.8(7)
P2 N1 C25 C26 163.3(4)
N1 C25 C26 C27 -177.5(4)
